data_7243182
loop_
_publ_author_name
'Breton, Logan S.'
'Smith, Mark D.'
'zur Loye, Hans-Conrad'

_publ_section_title
;
 Trends in rare earth thiophosphate syntheses: Rb3Ln(PS4)2 (Ln = La, Ce,
 Pr), Rb3&#x2212;xNaxLn(PS4)2 (Ln = Ce, Pr; x = 0.50, 0.55), and RbEuPS4
 obtained by molten flux crystal growth
;
_journal_issue 30
_journal_name_full CrystEngComm
_journal_page_first 5241
_journal_page_last 5248
_journal_paper_doi 10.1039/D1CE00703C
_journal_volume 23
_journal_year 2021
_chemical_formula_moiety 'Ce Na0.50 P2 Rb2.50 S8'
_chemical_formula_sum 'Ce Na0.5 P2 Rb2.5 S8'
_chemical_formula_weight 683.76
_chemical_name_systematic 'Rubidium Sodium Cerium Thiophosphate'
_chemical_properties_physical Air-sensitive,Moisture-sensitive
_space_group_crystal_system monoclinic
_space_group_IT_number 14
_space_group_name_Hall '-P 2ybc'
_space_group_name_H-M_alt 'P 1 21/c 1'
_atom_sites_solution_primary dual
_atom_sites_solution_secondary difmap
_audit_creation_method SHELXL-2018/3
_audit_update_record
;
2021-05-19 deposited with the CCDC.	2021-07-05 downloaded from the CCDC.
;
_cell_angle_alpha 90
_cell_angle_beta 91.7907(17)
_cell_angle_gamma 90
_cell_formula_units_Z 4
_cell_length_a 9.1218(4)
_cell_length_b 17.4862(8)
_cell_length_c 9.4704(4)
_cell_measurement_reflns_used 8427
_cell_measurement_temperature 301(2)
_cell_measurement_theta_max 28.270
_cell_measurement_theta_min 2.330
_cell_volume 1509.84(11)
_computing_cell_refinement 'SAINT+ Ver. 8.40B (Bruker, 2019)'
_computing_data_collection 'Bruker APEX3 v2019.11-0 (Bruker, 2019)'
_computing_data_reduction 'SAINT+ Ver. 8.40B (Bruker, 2019)'
_computing_molecular_graphics 'OLEX2 (Dolomanov et al., 2009)'
_computing_publication_material 'OLEX2 (Dolomanov et al., 2009)'
_computing_structure_refinement 'SHELXL-2018/3 (Sheldrick, 2018)'
_computing_structure_solution 'XT (Sheldrick, 2015)'
_diffrn_ambient_temperature 301(2)
_diffrn_detector_area_resol_mean 7.39
_diffrn_measured_fraction_theta_full 0.999
_diffrn_measured_fraction_theta_max 0.999
_diffrn_measurement_device_type 'Bruker D8 QUEST'
_diffrn_measurement_method '\w and \f scans'
_diffrn_radiation_type MoK\a
_diffrn_radiation_wavelength 0.71073
_diffrn_reflns_av_R_equivalents 0.0720
_diffrn_reflns_av_unetI/netI 0.0422
_diffrn_reflns_Laue_measured_fraction_full 0.999
_diffrn_reflns_Laue_measured_fraction_max 0.999
_diffrn_reflns_limit_h_max 12
_diffrn_reflns_limit_h_min -12
_diffrn_reflns_limit_k_max 23
_diffrn_reflns_limit_k_min -23
_diffrn_reflns_limit_l_max 12
_diffrn_reflns_limit_l_min -12
_diffrn_reflns_number 35860
_diffrn_reflns_point_group_measured_fraction_full 0.999
_diffrn_reflns_point_group_measured_fraction_max 0.999
_diffrn_reflns_theta_full 25.242
_diffrn_reflns_theta_max 28.310
_diffrn_reflns_theta_min 2.234
_diffrn_source 'microfocus sealed X-ray tube'
_exptl_absorpt_coefficient_mu 12.317
_exptl_absorpt_correction_T_max 0.3989
_exptl_absorpt_correction_T_min 0.3095
_exptl_absorpt_correction_type multi-scan
_exptl_absorpt_process_details
; 
Krause, L., Herbst-Irmer, R., Sheldrick G.M. & Stalke D., 
 J. Appl. Cryst. 48 (2015) 3-10. 
;
_exptl_crystal_colour yellow
_exptl_crystal_density_diffrn 3.008
_exptl_crystal_description needle
_exptl_crystal_F_000 1256
_exptl_crystal_preparation Luminescent
_exptl_crystal_size_max 0.070
_exptl_crystal_size_mid 0.020
_exptl_crystal_size_min 0.010
_refine_diff_density_max 1.965
_refine_diff_density_min -1.400
_refine_diff_density_rms 0.218
_refine_ls_extinction_method none
_refine_ls_goodness_of_fit_ref 1.129
_refine_ls_hydrogen_treatment undef
_refine_ls_matrix_type full
_refine_ls_number_parameters 143
_refine_ls_number_reflns 3763
_refine_ls_number_restraints 0
_refine_ls_restrained_S_all 1.129
_refine_ls_R_factor_all 0.0837
_refine_ls_R_factor_gt 0.0563
_refine_ls_shift/su_max 0.001
_refine_ls_shift/su_mean 0.000
_refine_ls_structure_factor_coef Fsqd
_refine_ls_weighting_details 'w=1/[\s^2^(Fo^2^)+(0.0379P)^2^+16.7686P] where P=(Fo^2^+2Fc^2^)/3'
_refine_ls_weighting_scheme calc
_refine_ls_wR_factor_gt 0.1174
_refine_ls_wR_factor_ref 0.1267
_reflns_Friedel_coverage 0.000
_reflns_number_gt 2772
_reflns_number_total 3763
_reflns_threshold_expression 'I > 2\s(I)'
_cod_data_source_file d1ce00703c2.cif
_cod_data_source_block lb2014a_2
_cod_depositor_comments 'Adding full bibliography for 7243182--7243187.cif.'
_cod_original_sg_symbol_H-M 'P 21/c'
_cod_original_formula_sum 'Ce Na0.50 P2 Rb2.50 S8'
_cod_database_code 7243182
_shelx_shelxl_version_number 2018/3
_shelx_space_group_comment
; 
The symmetry employed for this shelxl refinement is uniquely defined 
by the following loop, which should always be used as a source of 
symmetry information in preference to the above space-group names. 
They are only intended as comments. 
;
_shelx_estimated_absorpt_t_min 0.479
_shelx_estimated_absorpt_t_max 0.887

loop_
_space_group_symop_operation_xyz
'x, y, z'
'-x, y+1/2, -z+1/2'
'-x, -y, -z'
'x, -y-1/2, z-1/2'

loop_
_atom_site_label
_atom_site_type_symbol
_atom_site_fract_x
_atom_site_fract_y
_atom_site_fract_z
_atom_site_U_iso_or_equiv
_atom_site_adp_type
_atom_site_occupancy
_atom_site_site_symmetry_order
_atom_site_calc_flag
_atom_site_refinement_flags_posn
_atom_site_refinement_flags_adp
_atom_site_refinement_flags_occupancy
_atom_site_disorder_assembly
_atom_site_disorder_group
Ce1 Ce 0.22605(6) 0.48786(3) 0.46978(5) 0.02758(15) Uani 1 1 d . . . . .
Rb1A Rb 0.1056(4) 0.20126(7) 0.3641(5) 0.0541(11) Uani 0.955(14) 1 d . . P . .
Rb1B Rb 0.066(3) 0.2031(16) 0.308(5) 0.025(8) Uiso 0.045(14) 1 d . . P . .
Rb2 Rb 0.72894(18) 0.47550(9) 0.98398(17) 0.0408(6) Uani 0.501(6) 1 d . . P . .
Na2 Na 0.72894(18) 0.47550(9) 0.98398(17) 0.0408(6) Uani 0.499(6) 1 d . . P . .
Rb3A Rb 0.580(3) 0.2058(7) 0.834(3) 0.067(4) Uani 0.60(8) 1 d . . P . .
Rb3B Rb 0.614(2) 0.2127(13) 0.868(2) 0.049(3) Uani 0.40(8) 1 d . . P . .
S1 S 0.2044(3) 0.38630(16) 0.2184(3) 0.0494(7) Uani 1 1 d . . . . .
S2 S -0.0411(3) 0.37521(13) 0.4616(3) 0.0367(6) Uani 1 1 d . . . . .
S3 S -0.0557(3) 0.51448(14) 0.2504(3) 0.0467(7) Uani 1 1 d . . . . .
S4 S -0.1372(3) 0.33374(18) 0.1244(3) 0.0583(9) Uani 1 1 d . . . . .
S5 S 0.3388(3) 0.34660(13) 0.5921(3) 0.0397(6) Uani 1 1 d . . . . .
S6 S 0.4660(3) 0.51965(12) 0.6825(2) 0.0317(5) Uani 1 1 d . . . . .
S7 S 0.6901(3) 0.37336(14) 0.6785(3) 0.0455(7) Uani 1 1 d . . . . .
S8 S 0.4402(3) 0.37932(17) 0.9263(3) 0.0481(7) Uani 1 1 d . . . . .
P1 P -0.0131(3) 0.39950(14) 0.2522(3) 0.0361(6) Uani 1 1 d . . . . .
P2 P 0.4815(3) 0.40351(13) 0.7245(3) 0.0312(5) Uani 1 1 d . . . . .

loop_
_atom_site_aniso_label
_atom_site_aniso_U_11
_atom_site_aniso_U_22
_atom_site_aniso_U_33
_atom_site_aniso_U_23
_atom_site_aniso_U_13
_atom_site_aniso_U_12
Ce1 0.0328(3) 0.0187(2) 0.0322(3) -0.0020(2) 0.01567(19) -0.0022(2)
Rb1A 0.0605(14) 0.0336(6) 0.070(2) 0.0043(7) 0.0344(16) 0.0096(6)
Rb2 0.0436(10) 0.0379(10) 0.0406(10) -0.0011(7) -0.0022(7) -0.0004(7)
Na2 0.0436(10) 0.0379(10) 0.0406(10) -0.0011(7) -0.0022(7) -0.0004(7)
Rb3A 0.084(7) 0.0246(17) 0.095(7) 0.014(3) 0.053(6) 0.010(3)
Rb3B 0.053(5) 0.036(4) 0.061(5) 0.017(3) 0.030(3) 0.011(3)
S1 0.0423(14) 0.0519(16) 0.0560(16) -0.0243(13) 0.0319(13) -0.0153(12)
S2 0.0409(13) 0.0294(11) 0.0411(13) -0.0011(10) 0.0228(10) 0.0031(10)
S3 0.0719(18) 0.0233(11) 0.0459(14) -0.0042(10) 0.0212(13) -0.0102(12)
S4 0.0597(18) 0.0536(17) 0.0635(19) -0.0353(15) 0.0299(15) -0.0297(14)
S5 0.0505(15) 0.0213(11) 0.0485(14) -0.0006(10) 0.0196(12) -0.0029(10)
S6 0.0393(12) 0.0190(10) 0.0371(12) 0.0002(9) 0.0086(9) 0.0006(9)
S7 0.0395(14) 0.0271(12) 0.0720(18) 0.0153(12) 0.0344(13) 0.0078(10)
S8 0.0486(16) 0.0537(16) 0.0435(15) 0.0215(12) 0.0257(12) 0.0138(12)
P1 0.0414(14) 0.0267(12) 0.0418(14) -0.0117(10) 0.0253(11) -0.0100(10)
P2 0.0355(13) 0.0216(11) 0.0376(13) 0.0058(9) 0.0210(10) 0.0043(9)

loop_
_atom_type_symbol
_atom_type_description
_atom_type_scat_dispersion_real
_atom_type_scat_dispersion_imag
_atom_type_scat_source
P P 0.1023 0.0942 'International Tables Vol C Tables 4.2.6.8 and 6.1.1.4'
S S 0.1246 0.1234 'International Tables Vol C Tables 4.2.6.8 and 6.1.1.4'
Na Na 0.0362 0.0249 'International Tables Vol C Tables 4.2.6.8 and 6.1.1.4'
Rb Rb -0.9393 2.9676 'International Tables Vol C Tables 4.2.6.8 and 6.1.1.4'
Ce Ce -0.2486 2.6331 'International Tables Vol C Tables 4.2.6.8 and 6.1.1.4'

loop_
_geom_angle_atom_site_label_1
_geom_angle_atom_site_label_2
_geom_angle_atom_site_label_3
_geom_angle
_geom_angle_site_symmetry_1
_geom_angle_site_symmetry_3
_geom_angle_publ_flag
S5 Ce1 S7 143.60(7) . 3_666 ?
S5 Ce1 S1 79.93(8) . . ?
S7 Ce1 S1 97.08(8) 3_666 . ?
S5 Ce1 S6 69.23(7) . . ?
S7 Ce1 S6 88.40(8) 3_666 . ?
S1 Ce1 S6 133.00(7) . . ?
S5 Ce1 S2 141.65(7) . 3_566 ?
S7 Ce1 S2 66.40(6) 3_666 3_566 ?
S1 Ce1 S2 128.63(9) . 3_566 ?
S6 Ce1 S2 96.34(7) . 3_566 ?
S5 Ce1 S3 80.16(7) . 3_566 ?
S7 Ce1 S3 124.45(7) 3_666 3_566 ?
S1 Ce1 S3 130.66(7) . 3_566 ?
S6 Ce1 S3 78.62(7) . 3_566 ?
S2 Ce1 S3 61.90(7) 3_566 3_566 ?
S5 Ce1 S2 74.95(7) . . ?
S7 Ce1 S2 136.60(8) 3_666 . ?
S1 Ce1 S2 64.68(6) . . ?
S6 Ce1 S2 133.49(7) . . ?
S2 Ce1 S2 93.71(6) 3_566 . ?
S3 Ce1 S2 66.69(7) 3_566 . ?
S5 Ce1 S6 80.80(6) . 3_666 ?
S7 Ce1 S6 64.55(6) 3_666 3_666 ?
S1 Ce1 S6 69.61(6) . 3_666 ?
S6 Ce1 S6 71.09(7) . 3_666 ?
S2 Ce1 S6 129.45(6) 3_566 3_666 ?
S3 Ce1 S6 148.37(8) 3_566 3_666 ?
S2 Ce1 S6 131.00(6) . 3_666 ?
S5 Ce1 S3 129.27(7) . . ?
S7 Ce1 S3 77.85(8) 3_666 . ?
S1 Ce1 S3 63.08(8) . . ?
S6 Ce1 S3 160.73(6) . . ?
S2 Ce1 S3 65.89(7) 3_566 . ?
S3 Ce1 S3 97.97(7) 3_566 . ?
S2 Ce1 S3 58.75(6) . . ?
S6 Ce1 S3 113.63(6) 3_666 . ?
S5 Ce1 P1 93.97(7) . . ?
S7 Ce1 P1 105.33(8) 3_666 . ?
S1 Ce1 P1 37.06(7) . . ?
S6 Ce1 P1 163.12(7) . . ?
S2 Ce1 P1 98.14(7) 3_566 . ?
S3 Ce1 P1 100.70(7) 3_566 . ?
S2 Ce1 P1 36.84(6) . . ?
S6 Ce1 P1 105.60(6) 3_666 . ?
S3 Ce1 P1 36.03(6) . . ?
S5 Ce1 Rb2 118.27(5) . 3_666 ?
S7 Ce1 Rb2 51.08(6) 3_666 3_666 ?
S1 Ce1 Rb2 46.11(6) . 3_666 ?
S6 Ce1 Rb2 123.16(5) . 3_666 ?
S2 Ce1 Rb2 99.55(5) 3_566 3_666 ?
S3 Ce1 Rb2 154.43(7) 3_566 3_666 ?
S2 Ce1 Rb2 99.47(5) . 3_666 ?
S6 Ce1 Rb2 56.83(5) 3_666 3_666 ?
S3 Ce1 Rb2 56.92(5) . 3_666 ?
P1 Ce1 Rb2 62.65(5) . 3_666 ?
S5 Ce1 Rb3B 120.4(4) . 2_656 ?
S7 Ce1 Rb3B 48.9(3) 3_666 2_656 ?
S1 Ce1 Rb3B 144.8(2) . 2_656 ?
S6 Ce1 Rb3B 51.4(4) . 2_656 ?
S2 Ce1 Rb3B 53.3(3) 3_566 2_656 ?
S3 Ce1 Rb3B 83.4(2) 3_566 2_656 ?
S2 Ce1 Rb3B 144.1(2) . 2_656 ?
S6 Ce1 Rb3B 84.8(2) 3_666 2_656 ?
S3 Ce1 Rb3B 109.5(4) . 2_656 ?
P1 Ce1 Rb3B 145.5(4) . 2_656 ?
Rb2 Ce1 Rb3B 99.8(3) 3_666 2_656 ?
Rb1B Rb1A S8 131(2) . 4_565 ?
Rb1B Rb1A S4 104(2) . 4_566 ?
S8 Rb1A S4 113.56(15) 4_565 4_566 ?
Rb1B Rb1A S2 88(2) . . ?
S8 Rb1A S2 132.17(17) 4_565 . ?
S4 Rb1A S2 72.57(7) 4_566 . ?
Rb1B Rb1A S3 74(3) . 2_545 ?
S8 Rb1A S3 76.82(8) 4_565 2_545 ?
S4 Rb1A S3 88.58(8) 4_566 2_545 ?
S2 Rb1A S3 149.71(15) . 2_545 ?
Rb1B Rb1A S5 75(2) . 4_565 ?
S8 Rb1A S5 57.58(7) 4_565 4_565 ?
S4 Rb1A S5 155.72(8) 4_566 4_565 ?
S2 Rb1A S5 131.06(8) . 4_565 ?
S3 Rb1A S5 67.70(7) 2_545 4_565 ?
Rb1B Rb1A S1 77(3) . . ?
S8 Rb1A S1 101.68(10) 4_565 . ?
S4 Rb1A S1 127.27(7) 4_566 . ?
S2 Rb1A S1 54.72(5) . . ?
S3 Rb1A S1 138.59(14) 2_545 . ?
S5 Rb1A S1 76.69(6) 4_565 . ?
Rb1B Rb1A S1 152(3) . 4_566 ?
S8 Rb1A S1 59.26(10) 4_565 4_566 ?
S4 Rb1A S1 55.15(9) 4_566 4_566 ?
S2 Rb1A S1 101.73(12) . 4_566 ?
S3 Rb1A S1 85.49(9) 2_545 4_566 ?
S5 Rb1A S1 115.13(11) 4_565 4_566 ?
S1 Rb1A S1 129.99(17) . 4_566 ?
Rb1B Rb1A P1 64(2) . . ?
S8 Rb1A P1 132.70(9) 4_565 . ?
S4 Rb1A P1 100.38(7) 4_566 . ?
S2 Rb1A P1 32.59(6) . . ?
S3 Rb1A P1 138.0(2) 2_545 . ?
S5 Rb1A P1 100.89(9) 4_565 . ?
S1 Rb1A P1 31.76(6) . . ?
S1 Rb1A P1 132.95(12) 4_566 . ?
Rb1B Rb1A S4 35(2) . . ?
S8 Rb1A S4 147.24(8) 4_565 . ?
S4 Rb1A S4 99.06(10) 4_566 . ?
S2 Rb1A S4 54.13(8) . . ?
S3 Rb1A S4 108.16(17) 2_545 . ?
S5 Rb1A S4 93.50(12) 4_565 . ?
S1 Rb1A S4 52.59(8) . . ?
S1 Rb1A S4 151.34(6) 4_566 . ?
P1 Rb1A S4 30.15(7) . . ?
Rb1B Rb1A S5 136(3) . . ?
S8 Rb1A S5 72.80(12) 4_565 . ?
S4 Rb1A S5 94.10(13) 4_566 . ?
S2 Rb1A S5 59.38(8) . . ?
S3 Rb1A S5 147.89(16) 2_545 . ?
S5 Rb1A S5 103.25(10) 4_565 . ?
S1 Rb1A S5 59.75(8) . . ?
S1 Rb1A S5 70.28(12) 4_566 . ?
P1 Rb1A S5 72.85(7) . . ?
S4 Rb1A S5 103.00(6) . . ?
Rb1B Rb1A Rb2 120(3) . 2_646 ?
S8 Rb1A Rb2 44.11(6) 4_565 2_646 ?
S4 Rb1A Rb2 80.16(7) 4_566 2_646 ?
S2 Rb1A Rb2 145.47(14) . 2_646 ?
S3 Rb1A Rb2 45.99(6) 2_545 2_646 ?
S5 Rb1A Rb2 79.49(5) 4_565 2_646 ?
S1 Rb1A Rb2 145.62(11) . 2_646 ?
S1 Rb1A Rb2 44.19(6) 4_566 2_646 ?
P1 Rb1A Rb2 175.81(16) . 2_646 ?
S4 Rb1A Rb2 154.01(14) . 2_646 ?
S5 Rb1A Rb2 102.97(13) . 2_646 ?
Rb1A Rb1B S3 96(3) . 2_545 ?
Rb1A Rb1B S5 95(2) . 4_565 ?
S3 Rb1B S5 70.3(5) 2_545 4_565 ?
Rb1A Rb1B S4 139(3) . . ?
S3 Rb1B S4 124.6(12) 2_545 . ?
S5 Rb1B S4 105.3(12) 4_565 . ?
Rb1A Rb1B S2 82(2) . . ?
S3 Rb1B S2 155.7(9) 2_545 . ?
S5 Rb1B S2 133.9(8) 4_565 . ?
S4 Rb1B S2 58.5(5) . . ?
Rb1A Rb1B P1 107(2) . . ?
S3 Rb1B P1 157.8(15) 2_545 . ?
S5 Rb1B P1 108.0(9) 4_565 . ?
S4 Rb1B P1 33.4(4) . . ?
S2 Rb1B P1 33.9(3) . . ?
Rb1A Rb1B S1 93(2) . . ?
S3 Rb1B S1 148.9(9) 2_545 . ?
S5 Rb1B S1 79.2(6) 4_565 . ?
S4 Rb1B S1 57.5(6) . . ?
S2 Rb1B S1 55.2(4) . . ?
P1 Rb1B S1 33.3(3) . . ?
Rb1A Rb1B S4 66(3) . 4_566 ?
S3 Rb1B S4 87.1(7) 2_545 4_566 ?
S5 Rb1B S4 149.0(13) 4_565 4_566 ?
S4 Rb1B S4 105.0(7) . 4_566 ?
S2 Rb1B S4 69.7(5) . 4_566 ?
P1 Rb1B S4 100.9(6) . 4_566 ?
S1 Rb1B S4 123.5(8) . 4_566 ?
Rb1A Rb1B S2 149(3) . 4_565 ?
S3 Rb1B S2 58.5(5) 2_545 4_565 ?
S5 Rb1B S2 62.8(6) 4_565 4_565 ?
S4 Rb1B S2 70.4(9) . 4_565 ?
S2 Rb1B S2 128.7(13) . 4_565 ?
P1 Rb1B S2 100.4(12) . 4_565 ?
S1 Rb1B S2 102.1(11) . 4_565 ?
S4 Rb1B S2 123.0(7) 4_566 4_565 ?
Rb1A Rb1B S8 42(2) . 4_565 ?
S3 Rb1B S8 72.4(7) 2_545 4_565 ?
S5 Rb1B S8 54.3(5) 4_565 4_565 ?
S4 Rb1B S8 150.4(8) . 4_565 ?
S2 Rb1B S8 117.4(10) . 4_565 ?
P1 Rb1B S8 125.6(8) . 4_565 ?
S1 Rb1B S8 95.1(7) . 4_565 ?
S4 Rb1B S8 99.5(11) 4_566 4_565 ?
S2 Rb1B S8 109.3(6) 4_565 4_565 ?
Rb1A Rb1B S7 137(3) . 4_465 ?
S3 Rb1B S7 65.4(5) 2_545 4_465 ?
S5 Rb1B S7 112.5(10) 4_565 4_465 ?
S4 Rb1B S7 66.6(7) . 4_465 ?
S2 Rb1B S7 100.1(8) . 4_465 ?
P1 Rb1B S7 96.5(10) . 4_465 ?
S1 Rb1B S7 123.8(13) . 4_465 ?
S4 Rb1B S7 74.3(5) 4_566 4_465 ?
S2 Rb1B S7 51.2(5) 4_565 4_465 ?
S8 Rb1B S7 137.6(8) 4_565 4_465 ?
Rb1A Rb1B Rb3B 115(3) . 4_465 ?
S3 Rb1B Rb3B 109.1(7) 2_545 4_465 ?
S5 Rb1B Rb3B 150.2(15) 4_565 4_465 ?
S4 Rb1B Rb3B 49.1(5) . 4_465 ?
S2 Rb1B Rb3B 52.2(4) . 4_465 ?
P1 Rb1B Rb3B 60.8(6) . 4_465 ?
S1 Rb1B Rb3B 94.0(8) . 4_465 ?
S4 Rb1B Rb3B 56.8(5) 4_566 4_465 ?
S2 Rb1B Rb3B 90.9(9) 4_565 4_465 ?
S8 Rb1B Rb3B 155.5(12) 4_565 4_465 ?
S7 Rb1B Rb3B 48.1(4) 4_465 4_465 ?
S4 Rb2 S8 137.84(9) 1_656 3_667 ?
S4 Rb2 S1 143.63(9) 1_656 3_666 ?
S8 Rb2 S1 69.31(7) 3_667 3_666 ?
S4 Rb2 S8 87.87(8) 1_656 . ?
S8 Rb2 S8 93.66(9) 3_667 . ?
S1 Rb2 S8 118.57(9) 3_666 . ?
S4 Rb2 S3 66.71(8) 1_656 1_656 ?
S8 Rb2 S3 84.77(9) 3_667 1_656 ?
S1 Rb2 S3 100.92(8) 3_666 1_656 ?
S8 Rb2 S3 137.13(8) . 1_656 ?
S4 Rb2 S7 88.49(8) 1_656 . ?
S8 Rb2 S7 128.43(9) 3_667 . ?
S1 Rb2 S7 84.41(7) 3_666 . ?
S8 Rb2 S7 60.67(7) . . ?
S3 Rb2 S7 145.09(8) 1_656 . ?
S4 Rb2 P2 104.66(8) 1_656 . ?
S8 Rb2 P2 99.80(8) 3_667 . ?
S1 Rb2 P2 88.93(8) 3_666 . ?
S8 Rb2 P2 34.42(6) . . ?
S3 Rb2 P2 170.11(8) 1_656 . ?
S7 Rb2 P2 34.13(6) . . ?
S4 Rb2 P1 33.07(7) 1_656 1_656 ?
S8 Rb2 P1 114.94(8) 3_667 1_656 ?
S1 Rb2 P1 124.62(8) 3_666 1_656 ?
S8 Rb2 P1 116.20(7) . 1_656 ?
S3 Rb2 P1 33.88(6) 1_656 1_656 ?
S7 Rb2 P1 116.52(7) . 1_656 ?
P2 Rb2 P1 137.73(7) . 1_656 ?
S4 Rb2 S6 80.90(7) 1_656 3_667 ?
S8 Rb2 S6 59.17(6) 3_667 3_667 ?
S1 Rb2 S6 127.75(7) 3_666 3_667 ?
S8 Rb2 S6 74.78(7) . 3_667 ?
S3 Rb2 S6 67.76(7) 1_656 3_667 ?
S7 Rb2 S6 134.54(7) . 3_667 ?
P2 Rb2 S6 106.95(7) . 3_667 ?
P1 Rb2 S6 74.31(6) 1_656 3_667 ?
S4 Rb2 S6 137.46(8) 1_656 . ?
S8 Rb2 S6 74.24(7) 3_667 . ?
S1 Rb2 S6 60.71(7) 3_666 . ?
S8 Rb2 S6 57.86(6) . . ?
S3 Rb2 S6 155.81(7) 1_656 . ?
S7 Rb2 S6 54.19(6) . . ?
P2 Rb2 S6 32.95(5) . . ?
P1 Rb2 S6 170.18(7) 1_656 . ?
S6 Rb2 S6 109.53(6) 3_667 . ?
S4 Rb2 S3 88.94(8) 1_656 3_666 ?
S8 Rb2 S3 122.11(7) 3_667 3_666 ?
S1 Rb2 S3 55.72(7) 3_666 3_666 ?
S8 Rb2 S3 126.32(8) . 3_666 ?
S3 Rb2 S3 88.70(7) 1_656 3_666 ?
S7 Rb2 S3 65.69(6) . 3_666 ?
P2 Rb2 S3 96.14(7) . 3_666 ?
P1 Rb2 S3 85.56(7) 1_656 3_666 ?
S6 Rb2 S3 156.44(8) 3_667 3_666 ?
S6 Rb2 S3 92.33(7) . 3_666 ?
S4 Rb2 P2 108.78(7) 1_656 3_667 ?
S8 Rb2 P2 29.31(6) 3_667 3_667 ?
S1 Rb2 P2 96.86(6) 3_666 3_667 ?
S8 Rb2 P2 89.18(7) . 3_667 ?
S3 Rb2 P2 69.07(7) 1_656 3_667 ?
S7 Rb2 P2 145.15(8) . 3_667 ?
P2 Rb2 P2 111.04(6) . 3_667 ?
P1 Rb2 P2 91.43(6) 1_656 3_667 ?
S6 Rb2 P2 30.89(5) 3_667 3_667 ?
S6 Rb2 P2 96.14(6) . 3_667 ?
S3 Rb2 P2 141.55(7) 3_666 3_667 ?
S6 Rb3A S4 82.4(3) 2_646 4_666 ?
S6 Rb3A S8 147.5(6) 2_646 . ?
S4 Rb3A S8 129.1(4) 4_666 . ?
S6 Rb3A S7 149.4(7) 2_646 . ?
S4 Rb3A S7 71.6(2) 4_666 . ?
S8 Rb3A S7 57.95(18) . . ?
S6 Rb3A S5 71.9(2) 2_646 4_566 ?
S4 Rb3A S5 151.1(5) 4_666 4_566 ?
S8 Rb3A S5 78.7(2) . 4_566 ?
S7 Rb3A S5 136.6(3) . 4_566 ?
S6 Rb3A S7 72.5(4) 2_646 4_566 ?
S4 Rb3A S7 104.8(8) 4_666 4_566 ?
S8 Rb3A S7 101.7(7) . 4_566 ?
S7 Rb3A S7 129.0(12) . 4_566 ?
S5 Rb3A S7 55.5(4) 4_566 4_566 ?
S6 Rb3A P2 151.5(14) 2_646 . ?
S4 Rb3A P2 102.0(3) 4_666 . ?
S8 Rb3A P2 32.31(13) . . ?
S7 Rb3A P2 32.76(13) . . ?
S5 Rb3A P2 106.8(3) 4_566 . ?
S7 Rb3A P2 131.3(8) 4_566 . ?
S6 Rb3A S2 76.5(4) 2_646 4_666 ?
S4 Rb3A S2 54.6(4) 4_666 4_666 ?
S8 Rb3A S2 125.5(11) . 4_666 ?
S7 Rb3A S2 100.1(7) . 4_666 ?
S5 Rb3A S2 105.3(8) 4_566 4_666 ?
S7 Rb3A S2 50.9(5) 4_566 4_666 ?
P2 Rb3A S2 129.2(8) . 4_666 ?
S6 Rb3A S1 57.9(5) 2_646 4_566 ?
S4 Rb3A S1 115.4(9) 4_666 4_566 ?
S8 Rb3A S1 96.0(7) . 4_566 ?
S7 Rb3A S1 119.6(10) . 4_566 ?
S5 Rb3A S1 61.2(4) 4_566 4_566 ?
S7 Rb3A S1 107.9(3) 4_566 4_566 ?
P2 Rb3A S1 95.8(8) . 4_566 ?
S2 Rb3A S1 134.3(3) 4_666 4_566 ?
S6 Rb3A S5 121.1(12) 2_646 . ?
S4 Rb3A S5 101.9(6) 4_666 . ?
S8 Rb3A S5 52.6(3) . . ?
S7 Rb3A S5 52.4(3) . . ?
S5 Rb3A S5 102.5(6) 4_566 . ?
S7 Rb3A S5 151.6(4) 4_566 . ?
P2 Rb3A S5 30.4(2) . . ?
S2 Rb3A S5 150.9(3) 4_666 . ?
S1 Rb3A S5 68.2(7) 4_566 . ?
S6 Rb3A Ce1 40.6(3) 2_646 2_646 ?
S4 Rb3A Ce1 77.1(4) 4_666 2_646 ?
S8 Rb3A Ce1 141.3(9) . 2_646 ?
S7 Rb3A Ce1 140.3(8) . 2_646 ?
S5 Rb3A Ce1 74.9(3) 4_566 2_646 ?
S7 Rb3A Ce1 39.6(2) 4_566 2_646 ?
P2 Rb3A Ce1 167.9(11) . 2_646 ?
S2 Rb3A Ce1 40.7(2) 4_666 2_646 ?
S1 Rb3A Ce1 95.5(3) 4_566 2_646 ?
S5 Rb3A Ce1 161.7(10) . 2_646 ?
S6 Rb3A Rb1A 103.3(7) 2_646 4_566 ?
S4 Rb3A Rb1A 146.9(10) 4_666 4_566 ?
S8 Rb3A Rb1A 46.9(3) . 4_566 ?
S7 Rb3A Rb1A 90.7(4) . 4_566 ?
S5 Rb3A Rb1A 55.6(3) 4_566 4_566 ?
S7 Rb3A Rb1A 108.0(3) 4_566 4_566 ?
P2 Rb3A Rb1A 58.1(3) . 4_566 ?
S2 Rb3A Rb1A 158.4(7) 4_666 4_566 ?
S1 Rb3A Rb1A 49.5(4) 4_566 4_566 ?
S5 Rb3A Rb1A 47.0(3) . 4_566 ?
Ce1 Rb3A Rb1A 128.1(3) 2_646 4_566 ?
S7 Rb3B S8 109.3(6) 4_566 . ?
S7 Rb3B S4 111.4(4) 4_566 4_666 ?
S8 Rb3B S4 130.4(5) . 4_666 ?
S7 Rb3B S7 142.2(9) 4_566 . ?
S8 Rb3B S7 58.6(3) . . ?
S4 Rb3B S7 71.8(3) 4_666 . ?
S7 Rb3B S6 73.9(3) 4_566 2_646 ?
S8 Rb3B S6 139.7(6) . 2_646 ?
S4 Rb3B S6 79.4(5) 4_666 2_646 ?
S7 Rb3B S6 140.3(7) . 2_646 ?
S7 Rb3B S5 57.9(2) 4_566 4_566 ?
S8 Rb3B S5 78.9(3) . 4_566 ?
S4 Rb3B S5 148.4(8) 4_666 4_566 ?
S7 Rb3B S5 136.4(5) . 4_566 ?
S6 Rb3B S5 69.2(4) 2_646 4_566 ?
S7 Rb3B S2 55.7(3) 4_566 4_666 ?
S8 Rb3B S2 138.1(9) . 4_666 ?
S4 Rb3B S2 57.6(2) 4_666 4_666 ?
S7 Rb3B S2 106.9(5) . 4_666 ?
S6 Rb3B S2 78.3(3) 2_646 4_666 ?
S5 Rb3B S2 111.4(4) 4_566 4_666 ?
S7 Rb3B P2 139.9(7) 4_566 . ?
S8 Rb3B P2 31.86(15) . . ?
S4 Rb3B P2 100.4(4) 4_666 . ?
S7 Rb3B P2 32.30(15) . . ?
S6 Rb3B P2 137.8(7) 2_646 . ?
S5 Rb3B P2 104.6(4) 4_566 . ?
S2 Rb3B P2 137.2(7) 4_666 . ?
S7 Rb3B S4 66.3(4) 4_566 1_656 ?
S8 Rb3B S4 72.3(5) . 1_656 ?
S4 Rb3B S4 99.5(5) 4_666 1_656 ?
S7 Rb3B S4 76.0(5) . 1_656 ?
S6 Rb3B S4 136.7(5) 2_646 1_656 ?
S5 Rb3B S4 101.5(5) 4_566 1_656 ?
S2 Rb3B S4 65.8(4) 4_666 1_656 ?
P2 Rb3B S4 85.3(5) . 1_656 ?
S7 Rb3B Rb1B 95.4(7) 4_566 4_666 ?
S8 Rb3B Rb1B 100.3(7) . 4_666 ?
S4 Rb3B Rb1B 49.2(6) 4_666 4_666 ?
S7 Rb3B Rb1B 57.0(5) . 4_666 ?
S6 Rb3B Rb1B 119.7(5) 2_646 4_666 ?
S5 Rb3B Rb1B 149.9(9) 4_566 4_666 ?
S2 Rb3B Rb1B 50.3(4) 4_666 4_666 ?
P2 Rb3B Rb1B 87.1(5) . 4_666 ?
S4 Rb3B Rb1B 51.2(7) 1_656 4_666 ?
S7 Rb3B Ce1 40.97(18) 4_566 2_646 ?
S8 Rb3B Ce1 149.1(5) . 2_646 ?
S4 Rb3B Ce1 78.7(3) 4_666 2_646 ?
S7 Rb3B Ce1 146.9(4) . 2_646 ?
S6 Rb3B Ce1 41.96(18) 2_646 2_646 ?
S5 Rb3B Ce1 76.2(3) 4_566 2_646 ?
S2 Rb3B Ce1 42.34(17) 4_666 2_646 ?
P2 Rb3B Ce1 179.0(5) . 2_646 ?
S4 Rb3B Ce1 95.0(4) 1_656 2_646 ?
Rb1B Rb3B Ce1 92.4(5) 4_666 2_646 ?
S7 Rb3B Rb3A 47.6(3) 4_566 4_566 ?
S8 Rb3B Rb3A 62.3(7) . 4_566 ?
S4 Rb3B Rb3A 141.7(5) 4_666 4_566 ?
S7 Rb3B Rb3A 105.5(6) . 4_566 ?
S6 Rb3B Rb3A 114.0(4) 2_646 4_566 ?
S5 Rb3B Rb3A 56.3(5) 4_566 4_566 ?
S2 Rb3B Rb3A 88.9(3) 4_666 4_566 ?
P2 Rb3B Rb3A 92.4(7) . 4_566 ?
S4 Rb3B Rb3A 45.39(15) 1_656 4_566 ?
Rb1B Rb3B Rb3A 96.3(7) 4_666 4_566 ?
Ce1 Rb3B Rb3A 88.5(3) 2_646 4_566 ?
P1 S1 Ce1 81.18(10) . . ?
P1 S1 Rb2 102.48(15) . 3_666 ?
Ce1 S1 Rb2 91.13(8) . 3_666 ?
P1 S1 Rb1B 73.1(5) . . ?
Ce1 S1 Rb1B 111.2(6) . . ?
Rb2 S1 Rb1B 155.8(7) 3_666 . ?
P1 S1 Rb1A 77.69(12) . . ?
Ce1 S1 Rb1A 103.78(11) . . ?
Rb2 S1 Rb1A 164.86(13) 3_666 . ?
Rb1B S1 Rb1A 10.0(7) . . ?
P1 S1 Rb1A 88.78(13) . 4_565 ?
Ce1 S1 Rb1A 164.43(13) . 4_565 ?
Rb2 S1 Rb1A 79.39(8) 3_666 4_565 ?
Rb1B S1 Rb1A 76.7(7) . 4_565 ?
Rb1A S1 Rb1A 85.49(8) . 4_565 ?
P1 S1 Rb3A 148.6(3) . 4_565 ?
Ce1 S1 Rb3A 89.2(4) . 4_565 ?
Rb2 S1 Rb3A 107.6(2) 3_666 4_565 ?
Rb1B S1 Rb3A 82.9(6) . 4_565 ?
Rb1A S1 Rb3A 75.72(18) . 4_565 ?
Rb1A S1 Rb3A 105.4(4) 4_565 4_565 ?
P1 S2 Ce1 97.55(11) . 3_566 ?
P1 S2 Ce1 76.92(10) . . ?
Ce1 S2 Ce1 86.29(6) 3_566 . ?
P1 S2 Rb1A 82.14(12) . . ?
Ce1 S2 Rb1A 168.63(12) 3_566 . ?
Ce1 S2 Rb1A 104.62(8) . . ?
P1 S2 Rb1B 74.4(7) . . ?
Ce1 S2 Rb1B 160.1(7) 3_566 . ?
Ce1 S2 Rb1B 108.9(4) . . ?
Rb1A S2 Rb1B 10.4(7) . . ?
P1 S2 Rb3B 89.1(4) . 4_465 ?
Ce1 S2 Rb3B 84.3(4) 3_566 4_465 ?
Ce1 S2 Rb3B 162.0(4) . 4_465 ?
Rb1A S2 Rb3B 84.3(4) . 4_465 ?
Rb1B S2 Rb3B 77.4(6) . 4_465 ?
P1 S2 Rb1B 155.0(4) . 4_566 ?
Ce1 S2 Rb1B 103.9(5) 3_566 4_566 ?
Ce1 S2 Rb1B 91.6(5) . 4_566 ?
Rb1A S2 Rb1B 79.4(5) . 4_566 ?
Rb1B S2 Rb1B 88.9(5) . 4_566 ?
Rb3B S2 Rb1B 105.5(7) 4_465 4_566 ?
P1 S2 Rb3A 84.9(4) . 4_465 ?
Ce1 S2 Rb3A 81.8(2) 3_566 4_465 ?
Ce1 S2 Rb3A 156.8(4) . 4_465 ?
Rb1A S2 Rb3A 86.8(2) . 4_465 ?
Rb1B S2 Rb3A 79.3(6) . 4_465 ?
Rb3B S2 Rb3A 5.2(4) 4_465 4_465 ?
Rb1B S2 Rb3A 110.5(7) 4_566 4_465 ?
P1 S3 Ce1 94.57(11) . 3_566 ?
P1 S3 Rb2 84.80(12) . 1_454 ?
Ce1 S3 Rb2 110.81(9) 3_566 1_454 ?
P1 S3 Ce1 73.24(12) . . ?
Ce1 S3 Ce1 82.03(7) 3_566 . ?
Rb2 S3 Ce1 155.59(9) 1_454 . ?
P1 S3 Rb1B 166.8(5) . 2 ?
Ce1 S3 Rb1B 98.2(6) 3_566 2 ?
Rb2 S3 Rb1B 93.8(8) 1_454 2 ?
Ce1 S3 Rb1B 105.2(8) . 2 ?
P1 S3 Rb1A 161.90(15) . 2 ?
Ce1 S3 Rb1A 102.38(8) 3_566 2 ?
Rb2 S3 Rb1A 83.30(12) 1_454 2 ?
Ce1 S3 Rb1A 115.07(12) . 2 ?
Rb1B S3 Rb1A 10.5(8) 2 2 ?
P1 S3 Rb2 84.11(10) . 3_666 ?
Ce1 S3 Rb2 157.68(11) 3_566 3_666 ?
Rb2 S3 Rb2 91.30(7) 1_454 3_666 ?
Ce1 S3 Rb2 76.24(7) . 3_666 ?
Rb1B S3 Rb2 82.8(5) 2 3_666 ?
Rb1A S3 Rb2 82.57(6) 2 3_666 ?
P1 S4 Rb2 90.45(14) . 1_454 ?
P1 S4 Rb3A 100.9(6) . 4_465 ?
Rb2 S4 Rb3A 96.9(5) 1_454 4_465 ?
P1 S4 Rb3B 96.0(3) . 4_465 ?
Rb2 S4 Rb3B 103.0(5) 1_454 4_465 ?
Rb3A S4 Rb3B 7.7(4) 4_465 4_465 ?
P1 S4 Rb1B 77.6(5) . . ?
Rb2 S4 Rb1B 167.7(5) 1_454 . ?
Rb3A S4 Rb1B 88.5(8) 4_465 . ?
Rb3B S4 Rb1B 81.7(7) 4_465 . ?
P1 S4 Rb1A 99.92(14) . 4_565 ?
Rb2 S4 Rb1A 95.20(11) 1_454 4_565 ?
Rb3A S4 Rb1A 155.7(3) 4_465 4_565 ?
Rb3B S4 Rb1A 155.7(4) 4_465 4_565 ?
Rb1B S4 Rb1A 83.9(5) . 4_565 ?
P1 S4 Rb1B 108.0(7) . 4_565 ?
Rb2 S4 Rb1B 89.6(4) 1_454 4_565 ?
Rb3A S4 Rb1B 150.3(8) 4_465 4_565 ?
Rb3B S4 Rb1B 152.9(6) 4_465 4_565 ?
Rb1B S4 Rb1B 91.1(5) . 4_565 ?
Rb1A S4 Rb1B 9.7(6) 4_565 4_565 ?
P1 S4 Rb1A 71.77(15) . . ?
Rb2 S4 Rb1A 162.16(11) 1_454 . ?
Rb3A S4 Rb1A 88.0(7) 4_465 . ?
Rb3B S4 Rb1A 80.8(5) 4_465 . ?
Rb1B S4 Rb1A 6.1(5) . . ?
Rb1A S4 Rb1A 86.80(10) 4_565 . ?
Rb1B S4 Rb1A 94.6(5) 4_565 . ?
P1 S4 Rb3B 177.7(3) . 1_454 ?
Rb2 S4 Rb3B 87.3(2) 1_454 1_454 ?
Rb3A S4 Rb3B 79.4(6) 4_465 1_454 ?
Rb3B S4 Rb3B 84.5(3) 4_465 1_454 ?
Rb1B S4 Rb3B 104.6(6) . 1_454 ?
Rb1A S4 Rb3B 80.3(2) 4_565 1_454 ?
Rb1B S4 Rb3B 72.0(7) 4_565 1_454 ?
Rb1A S4 Rb3B 110.5(2) . 1_454 ?
P2 S5 Ce1 92.37(10) . . ?
P2 S5 Rb1B 102.8(8) . 4_566 ?
Ce1 S5 Rb1B 101.7(5) . 4_566 ?
P2 S5 Rb3A 98.9(6) . 4_565 ?
Ce1 S5 Rb3A 99.7(5) . 4_565 ?
Rb1B S5 Rb3A 148.7(6) 4_566 4_565 ?
P2 S5 Rb1A 93.17(13) . 4_566 ?
Ce1 S5 Rb1A 106.38(9) . 4_566 ?
Rb1B S5 Rb1A 10.4(7) 4_566 4_566 ?
Rb3A S5 Rb1A 150.7(2) 4_565 4_566 ?
P2 S5 Rb3B 93.5(3) . 4_565 ?
Ce1 S5 Rb3B 105.2(5) . 4_565 ?
Rb1B S5 Rb3B 147.8(6) 4_566 4_565 ?
Rb3A S5 Rb3B 7.5(4) 4_565 4_565 ?
Rb1A S5 Rb3B 147.4(4) 4_566 4_565 ?
P2 S5 Rb1A 168.73(14) . . ?
Ce1 S5 Rb1A 98.77(10) . . ?
Rb1B S5 Rb1A 76.7(8) 4_566 . ?
Rb3A S5 Rb1A 77.7(5) 4_565 . ?
Rb1A S5 Rb1A 85.33(8) 4_566 . ?
Rb3B S5 Rb1A 82.0(3) 4_565 . ?
P2 S5 Rb3A 67.5(5) . . ?
Ce1 S5 Rb3A 159.8(5) . . ?
Rb1B S5 Rb3A 84.1(6) 4_566 . ?
Rb3A S5 Rb3A 83.7(5) 4_565 . ?
Rb1A S5 Rb3A 76.46(19) 4_566 . ?
Rb3B S5 Rb3A 76.7(5) 4_565 . ?
Rb1A S5 Rb3A 101.4(5) . . ?
P2 S6 Ce1 89.47(11) . . ?
P2 S6 Ce1 89.47(9) . 3_666 ?
Ce1 S6 Ce1 108.91(7) . 3_666 ?
P2 S6 Rb3A 171.0(4) . 2_656 ?
Ce1 S6 Rb3A 93.5(7) . 2_656 ?
Ce1 S6 Rb3A 97.6(3) 3_666 2_656 ?
P2 S6 Rb3B 171.2(3) . 2_656 ?
Ce1 S6 Rb3B 86.6(3) . 2_656 ?
Ce1 S6 Rb3B 99.3(3) 3_666 2_656 ?
Rb3A S6 Rb3B 6.9(6) 2_656 2_656 ?
P2 S6 Rb2 83.67(9) . 3_667 ?
Ce1 S6 Rb2 102.73(7) . 3_667 ?
Ce1 S6 Rb2 147.54(8) 3_666 3_667 ?
Rb3A S6 Rb2 87.4(3) 2_656 3_667 ?
Rb3B S6 Rb2 89.5(3) 2_656 3_667 ?
P2 S6 Rb2 67.33(10) . . ?
Ce1 S6 Rb2 156.16(8) . . ?
Ce1 S6 Rb2 77.60(6) 3_666 . ?
Rb3A S6 Rb2 108.6(7) 2_656 . ?
Rb3B S6 Rb2 115.5(3) 2_656 . ?
Rb2 S6 Rb2 70.47(6) 3_667 . ?
P2 S7 Ce1 98.54(11) . 3_666 ?
P2 S7 Rb3B 97.7(4) . 4_565 ?
Ce1 S7 Rb3B 90.1(4) 3_666 4_565 ?
P2 S7 Rb2 75.86(11) . . ?
Ce1 S7 Rb2 87.18(8) 3_666 . ?
Rb3B S7 Rb2 172.6(5) 4_565 . ?
P2 S7 Rb3B 83.9(3) . . ?
Ce1 S7 Rb3B 175.8(4) 3_666 . ?
Rb3B S7 Rb3B 92.98(19) 4_565 . ?
Rb2 S7 Rb3B 90.1(4) . . ?
P2 S7 Rb3A 80.9(4) . . ?
Ce1 S7 Rb3A 176.4(7) 3_666 . ?
Rb3B S7 Rb3A 86.5(5) 4_565 . ?
Rb2 S7 Rb3A 96.1(6) . . ?
Rb3B S7 Rb3A 7.6(4) . . ?
P2 S7 Rb3A 93.3(4) . 4_565 ?
Ce1 S7 Rb3A 87.4(2) 3_666 4_565 ?
Rb3B S7 Rb3A 5.6(4) 4_565 4_565 ?
Rb2 S7 Rb3A 167.0(5) . 4_565 ?
Rb3B S7 Rb3A 95.9(4) . 4_565 ?
Rb3A S7 Rb3A 89.1(5) . 4_565 ?
P2 S7 Rb1B 148.4(6) . 4_666 ?
Ce1 S7 Rb1B 101.5(4) 3_666 4_666 ?
Rb3B S7 Rb1B 106.3(8) 4_565 4_666 ?
Rb2 S7 Rb1B 81.0(7) . 4_666 ?
Rb3B S7 Rb1B 74.9(5) . 4_666 ?
Rb3A S7 Rb1B 80.5(7) . 4_666 ?
Rb3A S7 Rb1B 111.7(8) 4_565 4_666 ?
P2 S8 Rb2 101.42(12) . 3_667 ?
P2 S8 Rb2 82.67(12) . . ?
Rb2 S8 Rb2 86.34(9) 3_667 . ?
P2 S8 Rb3B 85.6(3) . . ?
Rb2 S8 Rb3B 172.9(3) 3_667 . ?
Rb2 S8 Rb3B 95.4(4) . . ?
P2 S8 Rb1A 96.69(16) . 4_566 ?
Rb2 S8 Rb1A 86.27(7) 3_667 4_566 ?
Rb2 S8 Rb1A 172.29(10) . 4_566 ?
Rb3B S8 Rb1A 92.2(4) . 4_566 ?
P2 S8 Rb3A 82.1(4) . . ?
Rb2 S8 Rb3A 171.8(4) 3_667 . ?
Rb2 S8 Rb3A 101.6(6) . . ?
Rb3B S8 Rb3A 7.6(4) . . ?
Rb1A S8 Rb3A 85.9(6) 4_566 . ?
P2 S8 Rb1B 89.6(6) . 4_566 ?
Rb2 S8 Rb1B 86.7(4) 3_667 4_566 ?
Rb2 S8 Rb1B 168.3(4) . 4_566 ?
Rb3B S8 Rb1B 92.7(6) . 4_566 ?
Rb1A S8 Rb1B 7.2(5) 4_566 4_566 ?
Rb3A S8 Rb1B 85.9(8) . 4_566 ?
S4 P1 S1 112.16(15) . . ?
S4 P1 S3 117.2(2) . . ?
S1 P1 S3 107.21(15) . . ?
S4 P1 S2 112.44(16) . . ?
S1 P1 S2 106.26(18) . . ?
S3 P1 S2 100.48(14) . . ?
S4 P1 Ce1 171.81(16) . . ?
S1 P1 Ce1 61.75(10) . . ?
S3 P1 Ce1 70.74(11) . . ?
S2 P1 Ce1 66.24(10) . . ?
S4 P1 Rb1B 69.0(7) . . ?
S1 P1 Rb1B 73.7(4) . . ?
S3 P1 Rb1B 171.8(7) . . ?
S2 P1 Rb1B 71.7(6) . . ?
Ce1 P1 Rb1B 103.3(7) . . ?
S4 P1 Rb2 56.49(14) . 1_454 ?
S1 P1 Rb2 122.81(14) . 1_454 ?
S3 P1 Rb2 61.31(12) . 1_454 ?
S2 P1 Rb2 130.52(12) . 1_454 ?
Ce1 P1 Rb2 130.93(8) . 1_454 ?
Rb1B P1 Rb2 125.4(7) . 1_454 ?
S4 P1 Rb1A 78.08(16) . . ?
S1 P1 Rb1A 70.55(12) . . ?
S3 P1 Rb1A 163.11(17) . . ?
S2 P1 Rb1A 65.26(11) . . ?
Ce1 P1 Rb1A 94.33(11) . . ?
Rb1B P1 Rb1A 9.3(6) . . ?
Rb2 P1 Rb1A 134.55(12) 1_454 . ?
S8 P2 S7 110.72(17) . . ?
S8 P2 S5 110.37(16) . . ?
S7 P2 S5 108.99(15) . . ?
S8 P2 S6 112.07(15) . . ?
S7 P2 S6 105.74(13) . . ?
S5 P2 S6 108.80(15) . . ?
S8 P2 Rb2 62.92(12) . . ?
S7 P2 Rb2 70.01(12) . . ?
S5 P2 Rb2 171.11(12) . . ?
S6 P2 Rb2 79.72(11) . . ?
S8 P2 Rb3A 65.6(4) . . ?
S7 P2 Rb3A 66.3(3) . . ?
S5 P2 Rb3A 82.1(7) . . ?
S6 P2 Rb3A 168.5(6) . . ?
Rb2 P2 Rb3A 89.6(7) . . ?
S8 P2 Rb3B 62.5(3) . . ?
S7 P2 Rb3B 63.8(3) . . ?
S5 P2 Rb3B 88.9(4) . . ?
S6 P2 Rb3B 161.9(4) . . ?
Rb2 P2 Rb3B 82.7(4) . . ?
Rb3A P2 Rb3B 6.8(4) . . ?
S8 P2 Rb2 49.27(9) . 3_667 ?
S7 P2 Rb2 138.95(14) . 3_667 ?
S5 P2 Rb2 111.74(11) . 3_667 ?
S6 P2 Rb2 65.45(8) . 3_667 ?
Rb2 P2 Rb2 68.96(6) . 3_667 ?
Rb3A P2 Rb2 114.5(3) . 3_667 ?
Rb3B P2 Rb2 111.8(3) . 3_667 ?

loop_
_geom_bond_atom_site_label_1
_geom_bond_atom_site_label_2
_geom_bond_distance
_geom_bond_site_symmetry_2
_geom_bond_publ_flag
Ce1 S5 2.903(3) . ?
Ce1 S7 2.918(2) 3_666 ?
Ce1 S1 2.972(3) . ?
Ce1 S6 2.981(3) . ?
Ce1 S2 3.012(2) 3_566 ?
Ce1 S3 3.114(2) 3_566 ?
Ce1 S2 3.132(3) . ?
Ce1 S6 3.200(2) 3_666 ?
Ce1 S3 3.287(3) . ?
Ce1 P1 3.334(3) . ?
Ce1 Rb2 4.3768(17) 3_666 ?
Ce1 Rb3B 4.450(16) 2_656 ?
Rb1A Rb1B 0.63(4) . ?
Rb1A S8 3.397(5) 4_565 ?
Rb1A S4 3.420(3) 4_566 ?
Rb1A S2 3.460(3) . ?
Rb1A S3 3.467(4) 2_545 ?
Rb1A S5 3.493(3) 4_565 ?
Rb1A S1 3.642(3) . ?
Rb1A S1 3.771(6) 4_566 ?
Rb1A P1 3.774(4) . ?
Rb1A S4 3.888(6) . ?
Rb1A S5 3.919(6) . ?
Rb1A Rb2 4.449(3) 2_646 ?
Rb1B S3 3.35(3) 2_545 ?
Rb1B S5 3.38(3) 4_565 ?
Rb1B S4 3.39(4) . ?
Rb1B S2 3.49(2) . ?
Rb1B P1 3.54(3) . ?
Rb1B S1 3.56(3) . ?
Rb1B S4 3.63(3) 4_566 ?
Rb1B S2 3.66(4) 4_565 ?
Rb1B S8 3.84(4) 4_565 ?
Rb1B S7 3.85(3) 4_465 ?
Rb1B Rb3B 4.43(4) 4_465 ?
Rb2 S4 3.050(4) 1_656 ?
Rb2 S8 3.103(3) 3_667 ?
Rb2 S1 3.155(3) 3_666 ?
Rb2 S8 3.158(4) . ?
Rb2 S3 3.222(3) 1_656 ?
Rb2 S7 3.409(3) . ?
Rb2 P2 3.518(3) . ?
Rb2 P1 3.658(3) 1_656 ?
Rb2 S6 3.674(3) 3_667 ?
Rb2 S6 3.751(3) . ?
Rb2 S3 3.776(3) 3_666 ?
Rb2 P2 4.014(3) 3_667 ?
Rb3A S6 3.285(15) 2_646 ?
Rb3A S4 3.375(12) 4_666 ?
Rb3A S8 3.417(11) . ?
Rb3A S7 3.444(11) . ?
Rb3A S5 3.463(11) 4_566 ?
Rb3A S7 3.65(3) 4_566 ?
Rb3A P2 3.714(15) . ?
Rb3A S2 3.89(3) 4_666 ?
Rb3A S1 3.91(4) 4_566 ?
Rb3A S5 3.98(3) . ?
Rb3B S7 3.355(16) 4_566 ?
Rb3B S8 3.370(18) . ?
Rb3B S4 3.386(16) 4_666 ?
Rb3B S7 3.416(17) . ?
Rb3B S6 3.48(3) 2_646 ?
Rb3B S5 3.495(16) 4_566 ?
Rb3B S2 3.587(17) 4_666 ?
Rb3B P2 3.787(16) . ?
Rb3B S4 3.89(3) 1_656 ?
S1 P1 2.033(4) . ?
S2 P1 2.052(3) . ?
S3 P1 2.048(3) . ?
S4 P1 1.996(4) . ?
S5 P2 2.038(4) . ?
S6 P2 2.073(3) . ?
S7 P2 2.035(3) . ?
S8 P2 2.005(3) . ?
